data_4038879
loop_
_publ_author_name
'El-Hage, Firas'
'Sch\"oll, Christopher'
'Pospech, Jola'

_publ_section_title
;
 Photo-mediated Decarboxylative Giese-Type Reaction using Organic
 Pyrimidopteridine Photoredox Catalysts.
;
_journal_name_full 'The Journal of organic chemistry'
_journal_paper_doi 10.1021/acs.joc.0c01955
_journal_year 2020
_chemical_formula_sum 'C16 H24 O4'
_chemical_formula_weight 280.35
_space_group_crystal_system monoclinic
_space_group_IT_number 14
_space_group_name_Hall '-P 2ybc'
_space_group_name_H-M_alt 'P 1 21/c 1'
_atom_sites_solution_hydrogens geom
_audit_creation_method SHELXL-2018/3
_cell_angle_alpha 90
_cell_angle_beta 95.5215(19)
_cell_angle_gamma 90
_cell_formula_units_Z 4
_cell_length_a 9.3426(9)
_cell_length_b 21.642(2)
_cell_length_c 7.3217(7)
_cell_measurement_reflns_used 8424
_cell_measurement_temperature 150(2)
_cell_measurement_theta_max 30.03
_cell_measurement_theta_min 2.19
_cell_volume 1473.5(2)
_computing_cell_refinement 'SAINT (Bruker, 2013)'
_computing_data_collection 'APEX2 (Bruker, 2014)'
_computing_data_reduction SAINT
_computing_structure_refinement 'SHELXL-2018/3 (Sheldrick, 2015)'
_computing_structure_solution 'SHELXS-97 (Sheldrick, 2008)'
_diffrn_ambient_temperature 150(2)
_diffrn_detector_area_resol_mean 8.3333
_diffrn_measured_fraction_theta_full 1.000
_diffrn_measured_fraction_theta_max 1.000
_diffrn_measurement_device_type 'Bruker APEX-II CCD'
_diffrn_measurement_method '\f and \w scans'
_diffrn_radiation_type MoK\a
_diffrn_radiation_wavelength 0.71073
_diffrn_reflns_av_R_equivalents 0.0283
_diffrn_reflns_av_unetI/netI 0.0157
_diffrn_reflns_Laue_measured_fraction_full 1.000
_diffrn_reflns_Laue_measured_fraction_max 1.000
_diffrn_reflns_limit_h_max 12
_diffrn_reflns_limit_h_min -12
_diffrn_reflns_limit_k_max 28
_diffrn_reflns_limit_k_min -28
_diffrn_reflns_limit_l_max 9
_diffrn_reflns_limit_l_min -9
_diffrn_reflns_number 27916
_diffrn_reflns_point_group_measured_fraction_full 1.000
_diffrn_reflns_point_group_measured_fraction_max 1.000
_diffrn_reflns_theta_full 25.242
_diffrn_reflns_theta_max 27.996
_diffrn_reflns_theta_min 1.882
_diffrn_source 'fine-focus sealed tube'
_exptl_absorpt_coefficient_mu 0.089
_exptl_absorpt_correction_T_max 0.99
_exptl_absorpt_correction_T_min 0.96
_exptl_absorpt_correction_type multi-scan
_exptl_absorpt_process_details 'SADABS (Bruker, 2014)'
_exptl_crystal_colour colourless
_exptl_crystal_density_diffrn 1.264
_exptl_crystal_description plate
_exptl_crystal_F_000 608
_exptl_crystal_size_max 0.460
_exptl_crystal_size_mid 0.151
_exptl_crystal_size_min 0.064
_refine_diff_density_max 0.357
_refine_diff_density_min -0.178
_refine_diff_density_rms 0.041
_refine_ls_extinction_method none
_refine_ls_goodness_of_fit_ref 1.028
_refine_ls_hydrogen_treatment constr
_refine_ls_matrix_type full
_refine_ls_number_parameters 183
_refine_ls_number_reflns 3562
_refine_ls_number_restraints 0
_refine_ls_restrained_S_all 1.028
_refine_ls_R_factor_all 0.0522
_refine_ls_R_factor_gt 0.0410
_refine_ls_shift/su_max 0.001
_refine_ls_shift/su_mean 0.000
_refine_ls_structure_factor_coef Fsqd
_refine_ls_weighting_details 'w=1/[\s^2^(Fo^2^)+(0.0555P)^2^+0.5196P] where P=(Fo^2^+2Fc^2^)/3'
_refine_ls_weighting_scheme calc
_refine_ls_wR_factor_gt 0.1050
_refine_ls_wR_factor_ref 0.1157
_reflns_Friedel_coverage 0.000
_reflns_number_gt 2926
_reflns_number_total 3562
_reflns_threshold_expression 'I > 2\s(I)'
_cod_data_source_file jo0c01955_si_001.cif
_cod_data_source_block AX1922
_cod_original_sg_symbol_H-M 'P 21/c'
_cod_database_code 4038879
_shelx_shelxl_version_number 2018/3
_shelx_space_group_comment
;
The symmetry employed for this shelxl refinement is uniquely defined
by the following loop, which should always be used as a source of
symmetry information in preference to the above space-group names.
They are only intended as comments.
;

loop_
_space_group_symop_operation_xyz
'x, y, z'
'-x, y+1/2, -z+1/2'
'-x, -y, -z'
'x, -y-1/2, z-1/2'

loop_
_atom_site_label
_atom_site_type_symbol
_atom_site_fract_x
_atom_site_fract_y
_atom_site_fract_z
_atom_site_U_iso_or_equiv
_atom_site_adp_type
_atom_site_occupancy
_atom_site_site_symmetry_order
_atom_site_calc_flag
_atom_site_refinement_flags_posn
_atom_site_refinement_flags_adp
_atom_site_refinement_flags_occupancy
_atom_site_disorder_assembly
_atom_site_disorder_group
C1 C 0.20323(13) 0.34870(6) 1.20500(17) 0.0281(3) Uani 1 1 d . . . . .
C2 C 0.31301(14) 0.33515(5) 1.07161(17) 0.0271(3) Uani 1 1 d . . . . .
H2A H 0.272444 0.304697 0.979866 0.032 Uiso 1 1 calc R U . . .
H2B H 0.399358 0.316506 1.138949 0.032 Uiso 1 1 calc R U . . .
C3 C 0.35711(12) 0.39339(5) 0.97223(15) 0.0211(2) Uani 1 1 d . . . . .
H3 H 0.394132 0.424075 1.067422 0.025 Uiso 1 1 calc R U . . .
C4 C 0.47808(12) 0.38194(5) 0.84272(15) 0.0196(2) Uani 1 1 d . . . . .
C5 C 0.51203(14) 0.44235(5) 0.74404(18) 0.0273(3) Uani 1 1 d . . . . .
H5A H 0.425110 0.456454 0.667352 0.033 Uiso 1 1 calc R U . . .
H5B H 0.539061 0.474812 0.836243 0.033 Uiso 1 1 calc R U . . .
C6 C 0.63546(14) 0.43293(6) 0.62249(18) 0.0309(3) Uani 1 1 d . . . . .
H6 H 0.655117 0.472686 0.559926 0.037 Uiso 1 1 calc R U . . .
C7 C 0.77086(14) 0.41217(6) 0.73986(18) 0.0317(3) Uani 1 1 d . . . . .
H7A H 0.800415 0.444252 0.832258 0.038 Uiso 1 1 calc R U . . .
H7B H 0.850343 0.406106 0.661465 0.038 Uiso 1 1 calc R U . . .
C8 C 0.73969(13) 0.35146(6) 0.83620(17) 0.0285(3) Uani 1 1 d . . . . .
H8 H 0.827922 0.337680 0.913642 0.034 Uiso 1 1 calc R U . . .
C9 C 0.69533(14) 0.30182(6) 0.69252(18) 0.0317(3) Uani 1 1 d . . . . .
H9A H 0.774289 0.294846 0.613897 0.038 Uiso 1 1 calc R U . . .
H9B H 0.676064 0.262429 0.754382 0.038 Uiso 1 1 calc R U . . .
C10 C 0.56021(14) 0.32292(6) 0.57475(17) 0.0311(3) Uani 1 1 d . . . . .
H10 H 0.531917 0.290655 0.480357 0.037 Uiso 1 1 calc R U . . .
C11 C 0.43688(13) 0.33233(6) 0.69648(16) 0.0267(3) Uani 1 1 d . . . . .
H11A H 0.416181 0.292887 0.757173 0.032 Uiso 1 1 calc R U . . .
H11B H 0.348953 0.345271 0.619738 0.032 Uiso 1 1 calc R U . . .
C12 C 0.61667(13) 0.36150(6) 0.95831(16) 0.0250(2) Uani 1 1 d . . . . .
H12A H 0.645120 0.393477 1.051481 0.030 Uiso 1 1 calc R U . . .
H12B H 0.598356 0.322617 1.023396 0.030 Uiso 1 1 calc R U . . .
C13 C 0.59143(15) 0.38375(7) 0.47834(17) 0.0350(3) Uani 1 1 d . . . . .
H13A H 0.669785 0.377490 0.398303 0.042 Uiso 1 1 calc R U . . .
H13B H 0.504581 0.397443 0.400781 0.042 Uiso 1 1 calc R U . . .
C14 C 0.03939(16) 0.30293(8) 1.3920(2) 0.0413(3) Uani 1 1 d . . . . .
H14A H 0.077305 0.326467 1.500389 0.062 Uiso 1 1 calc R U . . .
H14B H 0.008463 0.262012 1.430028 0.062 Uiso 1 1 calc R U . . .
H14C H -0.042804 0.324936 1.329172 0.062 Uiso 1 1 calc R U . . .
C15 C 0.22383(12) 0.42068(5) 0.86728(16) 0.0246(2) Uani 1 1 d . . . . .
C16 C 0.10735(15) 0.51266(7) 0.7619(2) 0.0450(4) Uani 1 1 d . . . . .
H16A H 0.102496 0.498788 0.634041 0.067 Uiso 1 1 calc R U . . .
H16B H 0.121199 0.557533 0.766949 0.067 Uiso 1 1 calc R U . . .
H16C H 0.017562 0.502006 0.813474 0.067 Uiso 1 1 calc R U . . .
O1 O 0.15076(11) 0.29606(4) 1.26839(13) 0.0357(2) Uani 1 1 d . . . . .
O2 O 0.16809(13) 0.39918(5) 1.25202(16) 0.0472(3) Uani 1 1 d . . . . .
O3 O 0.12725(10) 0.39060(5) 0.79091(16) 0.0416(3) Uani 1 1 d . . . . .
O4 O 0.22650(9) 0.48264(4) 0.86696(13) 0.0317(2) Uani 1 1 d . . . . .

loop_
_atom_site_aniso_label
_atom_site_aniso_U_11
_atom_site_aniso_U_22
_atom_site_aniso_U_33
_atom_site_aniso_U_23
_atom_site_aniso_U_13
_atom_site_aniso_U_12
C1 0.0275(6) 0.0276(6) 0.0301(6) 0.0032(5) 0.0070(5) 0.0012(5)
C2 0.0306(6) 0.0209(5) 0.0313(6) 0.0022(5) 0.0114(5) 0.0013(4)
C3 0.0224(5) 0.0176(5) 0.0235(5) -0.0004(4) 0.0027(4) 0.0003(4)
C4 0.0208(5) 0.0169(5) 0.0210(5) 0.0017(4) 0.0022(4) 0.0001(4)
C5 0.0299(6) 0.0207(5) 0.0320(6) 0.0059(5) 0.0061(5) 0.0012(4)
C6 0.0332(7) 0.0277(6) 0.0331(7) 0.0097(5) 0.0106(5) -0.0011(5)
C7 0.0255(6) 0.0356(7) 0.0348(7) -0.0009(5) 0.0075(5) -0.0072(5)
C8 0.0219(6) 0.0352(7) 0.0284(6) 0.0040(5) 0.0019(5) 0.0034(5)
C9 0.0333(7) 0.0272(6) 0.0366(7) 0.0003(5) 0.0139(5) 0.0046(5)
C10 0.0331(7) 0.0342(7) 0.0267(6) -0.0094(5) 0.0066(5) -0.0035(5)
C11 0.0261(6) 0.0280(6) 0.0262(6) -0.0066(5) 0.0034(4) -0.0048(5)
C12 0.0240(6) 0.0285(6) 0.0223(5) 0.0024(4) 0.0014(4) 0.0018(4)
C13 0.0335(7) 0.0496(8) 0.0224(6) 0.0046(5) 0.0054(5) 0.0010(6)
C14 0.0360(7) 0.0512(9) 0.0395(7) 0.0041(6) 0.0179(6) -0.0059(6)
C15 0.0221(5) 0.0241(6) 0.0280(6) -0.0010(4) 0.0045(4) 0.0010(4)
C16 0.0276(7) 0.0384(8) 0.0674(10) 0.0206(7) -0.0033(7) 0.0067(6)
O1 0.0396(5) 0.0319(5) 0.0386(5) 0.0029(4) 0.0196(4) -0.0044(4)
O2 0.0558(7) 0.0318(5) 0.0590(7) 0.0023(5) 0.0318(6) 0.0098(5)
O3 0.0264(5) 0.0376(5) 0.0587(7) -0.0110(5) -0.0075(4) -0.0003(4)
O4 0.0248(4) 0.0235(4) 0.0459(5) 0.0067(4) -0.0011(4) 0.0036(3)

loop_
_atom_type_symbol
_atom_type_description
_atom_type_scat_dispersion_real
_atom_type_scat_dispersion_imag
_atom_type_scat_source
C C 0.0033 0.0016 'International Tables Vol C Tables 4.2.6.8 and 6.1.1.4'
H H 0.0000 0.0000 'International Tables Vol C Tables 4.2.6.8 and 6.1.1.4'
O O 0.0106 0.0060 'International Tables Vol C Tables 4.2.6.8 and 6.1.1.4'

loop_
_geom_angle_atom_site_label_1
_geom_angle_atom_site_label_2
_geom_angle_atom_site_label_3
_geom_angle
_geom_angle_site_symmetry_1
_geom_angle_site_symmetry_3
_geom_angle_publ_flag
O2 C1 O1 123.69(12) . . ?
O2 C1 C2 125.67(12) . . ?
O1 C1 C2 110.63(10) . . ?
C1 C2 C3 112.18(10) . . ?
C1 C2 H2A 109.2 . . ?
C3 C2 H2A 109.2 . . ?
C1 C2 H2B 109.2 . . ?
C3 C2 H2B 109.2 . . ?
H2A C2 H2B 107.9 . . ?
C15 C3 C2 108.39(9) . . ?
C15 C3 C4 111.11(9) . . ?
C2 C3 C4 113.64(9) . . ?
C15 C3 H3 107.8 . . ?
C2 C3 H3 107.8 . . ?
C4 C3 H3 107.8 . . ?
C11 C4 C5 108.34(9) . . ?
C11 C4 C12 108.80(9) . . ?
C5 C4 C12 107.51(9) . . ?
C11 C4 C3 112.68(9) . . ?
C5 C4 C3 110.08(9) . . ?
C12 C4 C3 109.30(9) . . ?
C6 C5 C4 111.02(9) . . ?
C6 C5 H5A 109.4 . . ?
C4 C5 H5A 109.4 . . ?
C6 C5 H5B 109.4 . . ?
C4 C5 H5B 109.4 . . ?
H5A C5 H5B 108.0 . . ?
C7 C6 C13 109.71(11) . . ?
C7 C6 C5 109.90(10) . . ?
C13 C6 C5 109.00(11) . . ?
C7 C6 H6 109.4 . . ?
C13 C6 H6 109.4 . . ?
C5 C6 H6 109.4 . . ?
C6 C7 C8 109.12(10) . . ?
C6 C7 H7A 109.9 . . ?
C8 C7 H7A 109.9 . . ?
C6 C7 H7B 109.9 . . ?
C8 C7 H7B 109.9 . . ?
H7A C7 H7B 108.3 . . ?
C7 C8 C9 109.62(10) . . ?
C7 C8 C12 109.41(10) . . ?
C9 C8 C12 109.28(10) . . ?
C7 C8 H8 109.5 . . ?
C9 C8 H8 109.5 . . ?
C12 C8 H8 109.5 . . ?
C10 C9 C8 109.39(10) . . ?
C10 C9 H9A 109.8 . . ?
C8 C9 H9A 109.8 . . ?
C10 C9 H9B 109.8 . . ?
C8 C9 H9B 109.8 . . ?
H9A C9 H9B 108.2 . . ?
C9 C10 C13 109.42(11) . . ?
C9 C10 C11 109.70(10) . . ?
C13 C10 C11 109.84(11) . . ?
C9 C10 H10 109.3 . . ?
C13 C10 H10 109.3 . . ?
C11 C10 H10 109.3 . . ?
C10 C11 C4 110.17(10) . . ?
C10 C11 H11A 109.6 . . ?
C4 C11 H11A 109.6 . . ?
C10 C11 H11B 109.6 . . ?
C4 C11 H11B 109.6 . . ?
H11A C11 H11B 108.1 . . ?
C8 C12 C4 110.89(9) . . ?
C8 C12 H12A 109.5 . . ?
C4 C12 H12A 109.5 . . ?
C8 C12 H12B 109.5 . . ?
C4 C12 H12B 109.5 . . ?
H12A C12 H12B 108.1 . . ?
C6 C13 C10 109.29(10) . . ?
C6 C13 H13A 109.8 . . ?
C10 C13 H13A 109.8 . . ?
C6 C13 H13B 109.8 . . ?
C10 C13 H13B 109.8 . . ?
H13A C13 H13B 108.3 . . ?
O1 C14 H14A 109.5 . . ?
O1 C14 H14B 109.5 . . ?
H14A C14 H14B 109.5 . . ?
O1 C14 H14C 109.5 . . ?
H14A C14 H14C 109.5 . . ?
H14B C14 H14C 109.5 . . ?
O3 C15 O4 123.53(11) . . ?
O3 C15 C3 124.42(11) . . ?
O4 C15 C3 112.04(10) . . ?
O4 C16 H16A 109.5 . . ?
O4 C16 H16B 109.5 . . ?
H16A C16 H16B 109.5 . . ?
O4 C16 H16C 109.5 . . ?
H16A C16 H16C 109.5 . . ?
H16B C16 H16C 109.5 . . ?
C1 O1 C14 115.91(11) . . ?
C15 O4 C16 115.91(10) . . ?

loop_
_geom_bond_atom_site_label_1
_geom_bond_atom_site_label_2
_geom_bond_distance
_geom_bond_site_symmetry_2
_geom_bond_publ_flag
C1 O2 1.2006(16) . ?
C1 O1 1.3406(15) . ?
C1 C2 1.5114(17) . ?
C2 C3 1.5316(16) . ?
C2 H2A 0.9900 . ?
C2 H2B 0.9900 . ?
C3 C15 1.5184(15) . ?
C3 C4 1.5633(15) . ?
C3 H3 1.0000 . ?
C4 C11 1.5389(15) . ?
C4 C5 1.5414(15) . ?
C4 C12 1.5420(15) . ?
C5 C6 1.5366(17) . ?
C5 H5A 0.9900 . ?
C5 H5B 0.9900 . ?
C6 C7 1.5269(18) . ?
C6 C13 1.527(2) . ?
C6 H6 1.0000 . ?
C7 C8 1.5323(18) . ?
C7 H7A 0.9900 . ?
C7 H7B 0.9900 . ?
C8 C9 1.5324(18) . ?
C8 C12 1.5379(17) . ?
C8 H8 1.0000 . ?
C9 C10 1.5285(19) . ?
C9 H9A 0.9900 . ?
C9 H9B 0.9900 . ?
C10 C13 1.5348(19) . ?
C10 C11 1.5366(17) . ?
C10 H10 1.0000 . ?
C11 H11A 0.9900 . ?
C11 H11B 0.9900 . ?
C12 H12A 0.9900 . ?
C12 H12B 0.9900 . ?
C13 H13A 0.9900 . ?
C13 H13B 0.9900 . ?
C14 O1 1.4510(16) . ?
C14 H14A 0.9800 . ?
C14 H14B 0.9800 . ?
C14 H14C 0.9800 . ?
C15 O3 1.2057(15) . ?
C15 O4 1.3412(14) . ?
C16 O4 1.4450(15) . ?
C16 H16A 0.9800 . ?
C16 H16B 0.9800 . ?
C16 H16C 0.9800 . ?

loop_
_geom_torsion_atom_site_label_1
_geom_torsion_atom_site_label_2
_geom_torsion_atom_site_label_3
_geom_torsion_atom_site_label_4
_geom_torsion
_geom_torsion_site_symmetry_1
_geom_torsion_site_symmetry_2
_geom_torsion_site_symmetry_3
_geom_torsion_site_symmetry_4
_geom_torsion_publ_flag
O2 C1 C2 C3 -10.64(19) . . . . ?
O1 C1 C2 C3 170.55(10) . . . . ?
C1 C2 C3 C15 -59.80(13) . . . . ?
C1 C2 C3 C4 176.15(10) . . . . ?
C15 C3 C4 C11 -65.45(12) . . . . ?
C2 C3 C4 C11 57.11(13) . . . . ?
C15 C3 C4 C5 55.60(12) . . . . ?
C2 C3 C4 C5 178.16(10) . . . . ?
C15 C3 C4 C12 173.46(9) . . . . ?
C2 C3 C4 C12 -63.98(12) . . . . ?
C11 C4 C5 C6 -58.94(13) . . . . ?
C12 C4 C5 C6 58.48(13) . . . . ?
C3 C4 C5 C6 177.44(9) . . . . ?
C4 C5 C6 C7 -60.01(13) . . . . ?
C4 C5 C6 C13 60.26(13) . . . . ?
C13 C6 C7 C8 -60.32(13) . . . . ?
C5 C6 C7 C8 59.51(13) . . . . ?
C6 C7 C8 C9 60.02(13) . . . . ?
C6 C7 C8 C12 -59.80(13) . . . . ?
C7 C8 C9 C10 -60.01(13) . . . . ?
C12 C8 C9 C10 59.89(13) . . . . ?
C8 C9 C10 C13 59.86(13) . . . . ?
C8 C9 C10 C11 -60.70(13) . . . . ?
C9 C10 C11 C4 60.29(13) . . . . ?
C13 C10 C11 C4 -60.02(13) . . . . ?
C5 C4 C11 C10 58.35(13) . . . . ?
C12 C4 C11 C10 -58.24(12) . . . . ?
C3 C4 C11 C10 -179.61(9) . . . . ?
C7 C8 C12 C4 60.76(13) . . . . ?
C9 C8 C12 C4 -59.27(13) . . . . ?
C11 C4 C12 C8 58.12(12) . . . . ?
C5 C4 C12 C8 -59.00(12) . . . . ?
C3 C4 C12 C8 -178.46(9) . . . . ?
C7 C6 C13 C10 60.40(13) . . . . ?
C5 C6 C13 C10 -59.97(13) . . . . ?
C9 C10 C13 C6 -60.05(14) . . . . ?
C11 C10 C13 C6 60.42(14) . . . . ?
C2 C3 C15 O3 -36.89(16) . . . . ?
C4 C3 C15 O3 88.66(14) . . . . ?
C2 C3 C15 O4 143.95(10) . . . . ?
C4 C3 C15 O4 -90.50(11) . . . . ?
O2 C1 O1 C14 3.7(2) . . . . ?
C2 C1 O1 C14 -177.42(11) . . . . ?
O3 C15 O4 C16 -2.33(19) . . . . ?
C3 C15 O4 C16 176.84(11) . . . . ?
